data_7156083
loop_
_publ_author_name
'Zeng, Qin'
'Zhang, Li'
'Xiao, Yuanjing'
'Zhang, Junliang'

_publ_section_title
;
 Divergent access to N-hydroxypyrroles and isoxazoles via the gold(i)- or
 Br\/onsted acid-catalysed regioselective cyclization of
 N-(2-trifluoromethyl-3-alkynyl) oximes.
;
_journal_issue 8
_journal_name_full 'Organic &amp; biomolecular chemistry'
_journal_page_first 1375
_journal_page_last 1380
_journal_paper_doi 10.1039/c7ob03107f
_journal_volume 16
_journal_year 2018
_chemical_formula_sum 'C12 H7 F3 N2 O'
_chemical_formula_weight 252.20
_chemical_name_systematic 4-((4-(trifluoromethyl)isoxazol-5-yl)methyl)benzonitrile
_space_group_IT_number 13
_space_group_name_Hall '-P 2yc'
_space_group_name_H-M_alt 'P 1 2/c 1'
_symmetry_cell_setting monoclinic
_symmetry_space_group_name_Hall '-P 2yc'
_symmetry_space_group_name_H-M 'P 1 2/c 1'
_atom_sites_solution_hydrogens geom
_atom_sites_solution_primary direct
_atom_sites_solution_secondary difmap
_audit_creation_method SHELXL-97
_audit_update_record
;
2017-09-17 deposited with the CCDC.
2018-01-29 downloaded from the CCDC.
;
_cell_angle_alpha 90.00
_cell_angle_beta 134.705(2)
_cell_angle_gamma 90.00
_cell_formula_units_Z 8
_cell_length_a 14.0956(5)
_cell_length_b 11.3444(4)
_cell_length_c 19.9859(5)
_cell_measurement_temperature 173(2)
_cell_volume 2271.42(15)
_computing_structure_refinement 'SHELXL-97 (Sheldrick, 2008)'
_computing_structure_solution 'SHELXS-97 (Sheldrick, 2008)'
_diffrn_ambient_temperature 173(2)
_diffrn_measured_fraction_theta_full 0.999
_diffrn_measured_fraction_theta_max 0.999
_diffrn_radiation_monochromator graphite
_diffrn_radiation_source 'fine-focus sealed tube'
_diffrn_radiation_type MoK\a
_diffrn_radiation_wavelength 0.71073
_diffrn_reflns_av_R_equivalents 0.0347
_diffrn_reflns_av_sigmaI/netI 0.0208
_diffrn_reflns_limit_h_max 16
_diffrn_reflns_limit_h_min -16
_diffrn_reflns_limit_k_max 13
_diffrn_reflns_limit_k_min -13
_diffrn_reflns_limit_l_max 23
_diffrn_reflns_limit_l_min -19
_diffrn_reflns_number 26030
_diffrn_reflns_theta_full 25.01
_diffrn_reflns_theta_max 25.01
_diffrn_reflns_theta_min 1.80
_exptl_absorpt_coefficient_mu 0.130
_exptl_absorpt_correction_T_max 0.9733
_exptl_absorpt_correction_T_min 0.9475
_exptl_absorpt_correction_type multi-scan
_exptl_absorpt_process_details sadabs
_exptl_crystal_colour yellow
_exptl_crystal_density_diffrn 1.475
_exptl_crystal_density_method 'not measured'
_exptl_crystal_description block
_exptl_crystal_F_000 1024
_exptl_crystal_recrystallization_method 'Re-crystallisation from solvent: DCM/Hexane'
_exptl_crystal_size_max 0.42
_exptl_crystal_size_mid 0.28
_exptl_crystal_size_min 0.21
_refine_diff_density_max 0.182
_refine_diff_density_min -0.216
_refine_diff_density_rms 0.031
_refine_ls_extinction_method none
_refine_ls_goodness_of_fit_ref 1.020
_refine_ls_hydrogen_treatment constr
_refine_ls_matrix_type full
_refine_ls_number_parameters 379
_refine_ls_number_reflns 4010
_refine_ls_number_restraints 64
_refine_ls_restrained_S_all 1.034
_refine_ls_R_factor_all 0.0472
_refine_ls_R_factor_gt 0.0343
_refine_ls_shift/su_max 0.002
_refine_ls_shift/su_mean 0.000
_refine_ls_structure_factor_coef Fsqd
_refine_ls_weighting_details 'calc w=1/[\s^2^(Fo^2^)+(0.0315P)^2^+0.8660P] where P=(Fo^2^+2Fc^2^)/3'
_refine_ls_weighting_scheme calc
_refine_ls_wR_factor_gt 0.0783
_refine_ls_wR_factor_ref 0.0862
_reflns_number_gt 3199
_reflns_number_total 4010
_reflns_threshold_expression >2sigma(I)
_cod_data_source_file c7ob03107f2.cif
_cod_data_source_block z_CCDC1
_cod_depositor_comments
;
The following automatic conversions were performed:

'_symmetry_cell_setting' value 'Monoclinic' changed to 'monoclinic'
according to
/home/data/users/saulius/crontab/automatic-downloads/rss-feeds/RSC/lib/dictionaries/cif_core.dic
dictionary named 'cif_core.dic' version 2.4.2 from 2011-04-26.

Automatic conversion script
Id: cif_fix_values 4973 2017-02-22 13:04:09Z antanas 

 Adding full bibliography for 7156082--7156083.cif.
;
_cod_original_cell_volume 2271.42(13)
_cod_original_sg_symbol_H-M P2/c
_cod_database_code 7156083

loop_
_symmetry_equiv_pos_as_xyz
'x, y, z'
'-x, y, -z+1/2'
'-x, -y, -z'
'x, -y, z-1/2'

loop_
_atom_site_label
_atom_site_type_symbol
_atom_site_fract_x
_atom_site_fract_y
_atom_site_fract_z
_atom_site_U_iso_or_equiv
_atom_site_adp_type
_atom_site_occupancy
_atom_site_symmetry_multiplicity
_atom_site_calc_flag
_atom_site_refinement_flags
_atom_site_disorder_assembly
_atom_site_disorder_group
O2 O 0.36421(11) -0.28940(9) -0.22017(7) 0.0398(3) Uani 1 1 d . . .
F4 F 0.2039(5) 0.0404(4) -0.3891(4) 0.0667(11) Uani 0.50 1 d PDU A 1
F5 F 0.2694(8) -0.0666(9) -0.4359(6) 0.089(3) Uani 0.50 1 d PDU A 1
F6 F 0.0931(4) -0.1051(4) -0.4718(3) 0.0647(13) Uani 0.50 1 d PDU A 1
F4' F 0.2637(9) 0.0445(5) -0.3716(5) 0.178(4) Uani 0.50 1 d PDU A 2
F5' F 0.2532(9) -0.0884(9) -0.4462(6) 0.080(2) Uani 0.50 1 d PDU A 2
F6' F 0.0966(6) -0.0722(7) -0.4583(5) 0.158(4) Uani 0.50 1 d PDU A 2
N3 N 0.4708(2) -0.83089(17) -0.38613(17) 0.0834(6) Uani 1 1 d . . .
N4 N 0.44407(14) -0.19166(13) -0.16295(10) 0.0462(4) Uani 1 1 d . . .
C13 C 0.4229(2) -0.75067(17) -0.38457(16) 0.0584(5) Uani 1 1 d . . .
C14 C 0.36389(17) -0.64933(15) -0.38205(12) 0.0423(4) Uani 1 1 d . . .
C15 C 0.25856(19) -0.66386(15) -0.38997(14) 0.0498(5) Uani 1 1 d . . .
H15A H 0.2251 -0.7404 -0.3972 0.060 Uiso 1 1 calc R . .
C16 C 0.20287(17) -0.56660(15) -0.38727(12) 0.0430(4) Uani 1 1 d . . .
H16A H 0.1317 -0.5768 -0.3918 0.052 Uiso 1 1 calc R . .
C17 C 0.24897(15) -0.45456(13) -0.37816(10) 0.0329(3) Uani 1 1 d . . .
C18 C 0.35408(15) -0.44108(14) -0.37058(11) 0.0350(4) Uani 1 1 d . . .
H18A H 0.3865 -0.3643 -0.3644 0.042 Uiso 1 1 calc R . .
C19 C 0.41200(16) -0.53759(15) -0.37192(11) 0.0385(4) Uani 1 1 d . . .
H19A H 0.4846 -0.5275 -0.3659 0.046 Uiso 1 1 calc R . .
C20 C 0.18148(15) -0.34840(14) -0.38119(12) 0.0387(4) Uani 1 1 d . . .
H20A H 0.1207 -0.3134 -0.4450 0.046 Uiso 1 1 calc R . .
H20B H 0.1263 -0.3747 -0.3703 0.046 Uiso 1 1 calc R . .
C21 C 0.27531(14) -0.25577(13) -0.31106(10) 0.0312(3) Uani 1 1 d . . .
C22 C 0.29385(15) -0.14057(13) -0.31554(11) 0.0336(4) Uani 1 1 d . A .
C23 C 0.40019(16) -0.10546(15) -0.22084(12) 0.0408(4) Uani 1 1 d . . .
H23A H 0.4353 -0.0277 -0.2020 0.049 Uiso 1 1 calc R . .
C24 C 0.2209(2) -0.06673(16) -0.40022(14) 0.0501(5) Uani 1 1 d D . .
O1 O -0.15060(11) -0.69624(9) -0.41865(8) 0.0397(3) Uani 1 1 d . . .
F1 F -0.3685(7) -0.4030(9) -0.4374(4) 0.097(2) Uani 0.50 1 d PDU B 1
F2 F -0.3069(7) -0.5148(4) -0.3310(5) 0.088(2) Uani 0.50 1 d PDU B 1
F3 F -0.1814(5) -0.3834(5) -0.3031(3) 0.0609(14) Uani 0.50 1 d PDU B 1
F1' F -0.3895(7) -0.4375(9) -0.4414(6) 0.122(4) Uani 0.50 1 d PDU B 2
F2' F -0.2706(8) -0.5136(6) -0.3084(5) 0.103(2) Uani 0.50 1 d PDU B 2
F3' F -0.2031(7) -0.3654(6) -0.3274(5) 0.118(3) Uani 0.50 1 d PDU B 2
N1 N 0.02246(17) -1.22381(14) -0.13168(13) 0.0582(4) Uani 1 1 d . . .
N2 N -0.07010(14) -0.60181(13) -0.40109(10) 0.0419(3) Uani 1 1 d . . .
C1 C -0.03773(18) -1.14516(15) -0.18091(14) 0.0444(4) Uani 1 1 d . . .
C2 C -0.11236(16) -1.04583(14) -0.24266(12) 0.0375(4) Uani 1 1 d . . .
C3 C -0.21577(17) -1.06227(14) -0.33921(13) 0.0412(4) Uani 1 1 d . . .
H3A H -0.2398 -1.1396 -0.3649 0.049 Uiso 1 1 calc R . .
C4 C -0.28349(16) -0.96599(14) -0.39778(12) 0.0385(4) Uani 1 1 d . . .
H4A H -0.3538 -0.9774 -0.4639 0.046 Uiso 1 1 calc R . .
C5 C -0.25007(15) -0.85285(13) -0.36117(11) 0.0336(3) Uani 1 1 d . . .
C6 C -0.14747(17) -0.83794(14) -0.26434(11) 0.0402(4) Uani 1 1 d . . .
H6A H -0.1247 -0.7608 -0.2385 0.048 Uiso 1 1 calc R . .
C7 C -0.07826(17) -0.93312(15) -0.20526(12) 0.0414(4) Uani 1 1 d . . .
H7A H -0.0075 -0.9216 -0.1392 0.050 Uiso 1 1 calc R . .
C8 C -0.32288(16) -0.74684(14) -0.42501(12) 0.0397(4) Uani 1 1 d . . .
H8A H -0.3864 -0.7733 -0.4914 0.048 Uiso 1 1 calc R . .
H8B H -0.3751 -0.7095 -0.4146 0.048 Uiso 1 1 calc R . .
C9 C -0.23072(15) -0.65780(13) -0.40865(10) 0.0327(3) Uani 1 1 d . . .
C10 C -0.20606(15) -0.54280(13) -0.38556(11) 0.0331(3) Uani 1 1 d . B .
C11 C -0.10562(16) -0.51268(15) -0.38239(11) 0.0376(4) Uani 1 1 d . . .
H11A H -0.0685 -0.4360 -0.3682 0.045 Uiso 1 1 calc R . .
C12 C -0.26730(17) -0.46327(15) -0.36613(12) 0.0434(4) Uani 1 1 d D . .

loop_
_atom_site_aniso_label
_atom_site_aniso_U_11
_atom_site_aniso_U_22
_atom_site_aniso_U_33
_atom_site_aniso_U_23
_atom_site_aniso_U_13
_atom_site_aniso_U_12
O2 0.0402(6) 0.0380(6) 0.0334(6) 0.0026(5) 0.0231(6) -0.0010(5)
F4 0.091(2) 0.033(2) 0.064(2) 0.0145(15) 0.050(2) 0.0263(17)
F5 0.070(3) 0.140(6) 0.092(5) 0.064(4) 0.070(3) 0.037(3)
F6 0.041(2) 0.0567(15) 0.0349(16) 0.0165(13) 0.0046(16) -0.0041(15)
F4' 0.310(10) 0.042(3) 0.097(4) 0.009(2) 0.113(7) -0.028(4)
F5' 0.114(5) 0.089(3) 0.050(2) 0.011(2) 0.062(3) 0.021(3)
F6' 0.091(4) 0.262(9) 0.152(6) 0.148(6) 0.096(5) 0.114(5)
N3 0.0991(15) 0.0504(11) 0.1272(18) 0.0061(11) 0.0891(15) 0.0190(11)
N4 0.0403(8) 0.0474(9) 0.0357(8) -0.0075(7) 0.0214(7) -0.0052(7)
C13 0.0663(13) 0.0423(11) 0.0780(15) 0.0047(10) 0.0549(13) 0.0086(10)
C14 0.0475(10) 0.0370(9) 0.0453(10) 0.0026(8) 0.0337(9) 0.0067(8)
C15 0.0610(12) 0.0325(9) 0.0679(13) -0.0014(9) 0.0496(11) -0.0048(8)
C16 0.0453(10) 0.0411(9) 0.0541(11) -0.0043(8) 0.0390(9) -0.0057(8)
C17 0.0308(8) 0.0367(8) 0.0281(8) -0.0018(7) 0.0196(7) -0.0004(7)
C18 0.0336(8) 0.0342(8) 0.0345(9) -0.0014(7) 0.0229(8) -0.0023(7)
C19 0.0346(9) 0.0459(10) 0.0377(9) 0.0012(7) 0.0264(8) 0.0028(7)
C20 0.0310(8) 0.0408(9) 0.0404(9) -0.0055(7) 0.0238(8) -0.0014(7)
C21 0.0281(8) 0.0363(8) 0.0308(8) 0.0011(7) 0.0213(7) 0.0037(6)
C22 0.0342(8) 0.0343(8) 0.0371(9) 0.0015(7) 0.0269(8) 0.0034(7)
C23 0.0379(9) 0.0367(9) 0.0469(10) -0.0058(8) 0.0295(9) -0.0045(7)
C24 0.0611(13) 0.0420(11) 0.0541(12) 0.0108(9) 0.0430(11) 0.0099(9)
O1 0.0433(6) 0.0360(6) 0.0416(7) 0.0012(5) 0.0306(6) 0.0047(5)
F1 0.099(5) 0.105(4) 0.044(3) 0.015(3) 0.035(3) 0.069(3)
F2 0.142(4) 0.042(2) 0.187(6) -0.026(3) 0.154(5) -0.025(3)
F3 0.0439(16) 0.068(3) 0.0491(15) -0.0345(15) 0.0249(13) -0.0059(17)
F1' 0.050(2) 0.179(9) 0.079(4) -0.031(4) 0.025(2) 0.054(3)
F2' 0.155(5) 0.119(4) 0.101(3) 0.048(3) 0.115(3) 0.071(3)
F3' 0.172(7) 0.039(2) 0.247(8) -0.048(4) 0.184(7) -0.038(3)
N1 0.0640(11) 0.0444(9) 0.0772(12) 0.0179(9) 0.0536(10) 0.0094(8)
N2 0.0404(8) 0.0457(8) 0.0433(8) 0.0042(7) 0.0307(7) 0.0016(6)
C1 0.0484(10) 0.0390(10) 0.0600(11) 0.0080(9) 0.0432(10) 0.0015(8)
C2 0.0417(9) 0.0361(9) 0.0477(10) 0.0055(7) 0.0361(9) 0.0012(7)
C3 0.0478(10) 0.0298(8) 0.0555(11) -0.0067(8) 0.0397(10) -0.0069(7)
C4 0.0378(9) 0.0393(9) 0.0372(9) -0.0070(7) 0.0259(8) -0.0078(7)
C5 0.0337(8) 0.0337(8) 0.0343(9) -0.0014(7) 0.0242(8) -0.0035(7)
C6 0.0460(10) 0.0302(8) 0.0361(9) -0.0045(7) 0.0259(9) -0.0037(7)
C7 0.0446(10) 0.0415(9) 0.0335(9) 0.0011(7) 0.0258(9) -0.0008(8)
C8 0.0342(9) 0.0372(9) 0.0345(9) -0.0008(7) 0.0195(8) -0.0034(7)
C9 0.0302(8) 0.0369(8) 0.0239(8) 0.0043(7) 0.0165(7) 0.0051(7)
C10 0.0332(8) 0.0341(8) 0.0283(8) 0.0010(6) 0.0202(7) 0.0008(6)
C11 0.0363(9) 0.0367(9) 0.0358(9) 0.0016(7) 0.0239(8) -0.0018(7)
C12 0.0436(10) 0.0396(10) 0.0455(11) -0.0036(8) 0.0308(10) 0.0006(8)

loop_
_atom_type_symbol
_atom_type_description
_atom_type_scat_dispersion_real
_atom_type_scat_dispersion_imag
_atom_type_scat_source
C C 0.0033 0.0016 'International Tables Vol C Tables 4.2.6.8 and 6.1.1.4'
H H 0.0000 0.0000 'International Tables Vol C Tables 4.2.6.8 and 6.1.1.4'
F F 0.0171 0.0103 'International Tables Vol C Tables 4.2.6.8 and 6.1.1.4'
N N 0.0061 0.0033 'International Tables Vol C Tables 4.2.6.8 and 6.1.1.4'
O O 0.0106 0.0060 'International Tables Vol C Tables 4.2.6.8 and 6.1.1.4'

loop_
_geom_angle_atom_site_label_1
_geom_angle_atom_site_label_2
_geom_angle_atom_site_label_3
_geom_angle
C21 O2 N4 108.98(11)
C23 N4 O2 105.21(13)
N3 C13 C14 179.5(3)
C19 C14 C15 120.04(15)
C19 C14 C13 120.01(16)
C15 C14 C13 119.95(16)
C16 C15 C14 119.60(16)
C16 C15 H15A 120.2
C14 C15 H15A 120.2
C15 C16 C17 120.98(16)
C15 C16 H16A 119.5
C17 C16 H16A 119.5
C16 C17 C18 118.91(15)
C16 C17 C20 120.31(14)
C18 C17 C20 120.72(14)
C19 C18 C17 120.82(15)
C19 C18 H18A 119.6
C17 C18 H18A 119.6
C18 C19 C14 119.65(15)
C18 C19 H19A 120.2
C14 C19 H19A 120.2
C21 C20 C17 114.11(13)
C21 C20 H20A 108.7
C17 C20 H20A 108.7
C21 C20 H20B 108.7
C17 C20 H20B 108.7
H20A C20 H20B 107.6
O2 C21 C22 108.93(13)
O2 C21 C20 115.98(13)
C22 C21 C20 135.08(15)
C21 C22 C23 104.89(14)
C21 C22 C24 128.00(15)
C23 C22 C24 127.11(15)
N4 C23 C22 111.99(15)
N4 C23 H23A 124.0
C22 C23 H23A 124.0
F6' C24 F4 84.1(5)
F6' C24 F5 115.4(6)
F4 C24 F5 109.2(5)
F6' C24 F5' 107.0(5)
F4 C24 F5' 119.9(6)
F5 C24 F5' 13.3(7)
F6' C24 F4' 111.0(5)
F4 C24 F4' 28.4(5)
F5 C24 F4' 88.9(6)
F5' C24 F4' 101.8(5)
F6' C24 F6 18.9(5)
F4 C24 F6 102.3(3)
F5 C24 F6 104.1(4)
F5' C24 F6 93.4(5)
F4' C24 F6 127.9(4)
F6' C24 C22 115.4(4)
F4 C24 C22 113.7(3)
F5 C24 C22 115.0(5)
F5' C24 C22 113.2(5)
F4' C24 C22 107.7(3)
F6 C24 C22 111.3(3)
C9 O1 N2 109.11(11)
C11 N2 O1 104.93(12)
N1 C1 C2 179.46(18)
C7 C2 C3 120.05(15)
C7 C2 C1 119.53(16)
C3 C2 C1 120.41(15)
C4 C3 C2 119.77(15)
C4 C3 H3A 120.1
C2 C3 H3A 120.1
C3 C4 C5 120.68(16)
C3 C4 H4A 119.7
C5 C4 H4A 119.7
C4 C5 C6 118.86(15)
C4 C5 C8 120.96(14)
C6 C5 C8 120.17(14)
C7 C6 C5 121.02(15)
C7 C6 H6A 119.5
C5 C6 H6A 119.5
C6 C7 C2 119.61(15)
C6 C7 H7A 120.2
C2 C7 H7A 120.2
C9 C8 C5 112.63(13)
C9 C8 H8A 109.1
C5 C8 H8A 109.1
C9 C8 H8B 109.1
C5 C8 H8B 109.1
H8A C8 H8B 107.8
C10 C9 O1 108.84(14)
C10 C9 C8 135.07(15)
O1 C9 C8 116.09(13)
C9 C10 C11 104.98(14)
C9 C10 C12 128.67(15)
C11 C10 C12 126.34(14)
N2 C11 C10 112.13(15)
N2 C11 H11A 123.9
C10 C11 H11A 123.9
F3' C12 F1' 107.6(6)
F3' C12 F1 88.3(6)
F1' C12 F1 20.6(9)
F3' C12 F2 116.7(5)
F1' C12 F2 90.2(6)
F1 C12 F2 105.8(5)
F3' C12 F3 17.8(5)
F1' C12 F3 122.3(6)
F1 C12 F3 104.5(5)
F2 C12 F3 104.3(4)
F3' C12 F2' 106.9(5)
F1' C12 F2' 106.1(5)
F1 C12 F2' 120.2(6)
F2 C12 F2' 16.5(6)
F3 C12 F2' 92.0(5)
F3' C12 C10 112.9(4)
F1' C12 C10 112.3(5)
F1 C12 C10 115.4(4)
F2 C12 C10 114.8(3)
F3 C12 C10 111.0(3)
F2' C12 C10 110.6(4)

loop_
_geom_bond_atom_site_label_1
_geom_bond_atom_site_label_2
_geom_bond_distance
O2 C21 1.3464(18)
O2 N4 1.4118(17)
F4 C24 1.287(4)
F5 C24 1.290(5)
F6 C24 1.363(4)
F4' C24 1.341(6)
F5' C24 1.305(6)
F6' C24 1.249(6)
N3 C13 1.146(2)
N4 C23 1.292(2)
C13 C14 1.441(2)
C14 C19 1.384(2)
C14 C15 1.388(2)
C15 C16 1.377(2)
C15 H15A 0.9500
C16 C17 1.380(2)
C16 H16A 0.9500
C17 C18 1.388(2)
C17 C20 1.509(2)
C18 C19 1.377(2)
C18 H18A 0.9500
C19 H19A 0.9500
C20 C21 1.487(2)
C20 H20A 0.9900
C20 H20B 0.9900
C21 C22 1.348(2)
C22 C23 1.413(2)
C22 C24 1.475(2)
C23 H23A 0.9500
O1 C9 1.3501(18)
O1 N2 1.4136(17)
F1 C12 1.293(6)
F2 C12 1.303(5)
F3 C12 1.314(4)
F1' C12 1.293(6)
F2' C12 1.317(5)
F3' C12 1.291(6)
N1 C1 1.144(2)
N2 C11 1.295(2)
C1 C2 1.440(2)
C2 C7 1.385(2)
C2 C3 1.388(2)
C3 C4 1.379(2)
C3 H3A 0.9500
C4 C5 1.386(2)
C4 H4A 0.9500
C5 C6 1.388(2)
C5 C8 1.512(2)
C6 C7 1.375(2)
C6 H6A 0.9500
C7 H7A 0.9500
C8 C9 1.489(2)
C8 H8A 0.9900
C8 H8B 0.9900
C9 C10 1.345(2)
C10 C11 1.414(2)
C10 C12 1.477(2)
C11 H11A 0.9500

loop_
_geom_torsion_atom_site_label_1
_geom_torsion_atom_site_label_2
_geom_torsion_atom_site_label_3
_geom_torsion_atom_site_label_4
_geom_torsion
C21 O2 N4 C23 0.17(17)
N3 C13 C14 C19 35(27)
N3 C13 C14 C15 -145(100)
C19 C14 C15 C16 -0.3(3)
C13 C14 C15 C16 179.85(18)
C14 C15 C16 C17 0.9(3)
C15 C16 C17 C18 -0.8(3)
C15 C16 C17 C20 176.31(16)
C16 C17 C18 C19 -0.1(2)
C20 C17 C18 C19 -177.15(15)
C17 C18 C19 C14 0.7(2)
C15 C14 C19 C18 -0.5(3)
C13 C14 C19 C18 179.32(17)
C16 C17 C20 C21 138.85(16)
C18 C17 C20 C21 -44.1(2)
N4 O2 C21 C22 0.07(16)
N4 O2 C21 C20 -179.17(12)
C17 C20 C21 O2 -59.10(19)
C17 C20 C21 C22 121.93(19)
O2 C21 C22 C23 -0.25(16)
C20 C21 C22 C23 178.77(16)
O2 C21 C22 C24 179.11(15)
C20 C21 C22 C24 -1.9(3)
O2 N4 C23 C22 -0.33(18)
C21 C22 C23 N4 0.38(18)
C24 C22 C23 N4 -178.99(16)
C21 C22 C24 F6' 49.7(5)
C23 C22 C24 F6' -131.1(5)
C21 C22 C24 F4 144.5(3)
C23 C22 C24 F4 -36.3(3)
C21 C22 C24 F5 -88.4(5)
C23 C22 C24 F5 90.8(5)
C21 C22 C24 F5' -74.0(5)
C23 C22 C24 F5' 105.2(4)
C21 C22 C24 F4' 174.3(4)
C23 C22 C24 F4' -6.5(5)
C21 C22 C24 F6 29.6(4)
C23 C22 C24 F6 -151.2(3)
C9 O1 N2 C11 -0.42(16)
N1 C1 C2 C7 -67(25)
N1 C1 C2 C3 112(25)
C7 C2 C3 C4 0.6(2)
C1 C2 C3 C4 -177.83(15)
C2 C3 C4 C5 -0.5(2)
C3 C4 C5 C6 -0.3(2)
C3 C4 C5 C8 179.35(15)
C4 C5 C6 C7 1.0(2)
C8 C5 C6 C7 -178.67(15)
C5 C6 C7 C2 -0.8(3)
C3 C2 C7 C6 0.0(2)
C1 C2 C7 C6 178.52(15)
C4 C5 C8 C9 -126.10(16)
C6 C5 C8 C9 53.5(2)
N2 O1 C9 C10 0.08(16)
N2 O1 C9 C8 179.88(12)
C5 C8 C9 C10 -122.60(19)
C5 C8 C9 O1 57.67(18)
O1 C9 C10 C11 0.27(17)
C8 C9 C10 C11 -179.47(16)
O1 C9 C10 C12 -179.04(15)
C8 C9 C10 C12 1.2(3)
O1 N2 C11 C10 0.60(17)
C9 C10 C11 N2 -0.56(18)
C12 C10 C11 N2 178.76(15)
C9 C10 C12 F3' 166.6(4)
C11 C10 C12 F3' -12.6(4)
C9 C10 C12 F1' -71.6(6)
C11 C10 C12 F1' 109.3(6)
C9 C10 C12 F1 -93.9(6)
C11 C10 C12 F1 86.9(6)
C9 C10 C12 F2 29.5(4)
C11 C10 C12 F2 -149.7(4)
C9 C10 C12 F3 147.5(3)
C11 C10 C12 F3 -31.7(4)
C9 C10 C12 F2' 46.8(4)
C11 C10 C12 F2' -132.4(4)
